data_4340341
loop_
_publ_author_name
'Wang, Xiu-Li'
'Li, Na'
'Tian, Ai-Xiang'
'Ying, Jun'
'Li, Tian-Jiao'
'Lin, Xiao-Ling'
'Luan, Jian'
'Yang, Yang'

_publ_section_title
;
 Unprecedented Application of Flexible Bis(pyridyl-tetrazole) Ligands To
 Construct Helix/Loop Subunits To Modify Polyoxometalate Anions.
;
_journal_issue 14
_journal_name_full 'Inorganic chemistry'
_journal_page_first 7118
_journal_page_last 7129
_journal_paper_doi 10.1021/ic403153f
_journal_volume 53
_journal_year 2014
_chemical_formula_sum 'C32 H36 Ag4 Mo12 N20 O42 P'
_chemical_formula_weight 2986.54
_chemical_name_systematic
; 
 ? 
;
_space_group_IT_number 15
_symmetry_cell_setting monoclinic
_symmetry_space_group_name_Hall '-C 2yc'
_symmetry_space_group_name_H-M 'C 1 2/c 1'
_atom_sites_solution_hydrogens geom
_atom_sites_solution_primary direct
_atom_sites_solution_secondary difmap
_audit_creation_method SHELXL-97
_cell_angle_alpha 90.00
_cell_angle_beta 99.0040(10)
_cell_angle_gamma 90.00
_cell_formula_units_Z 4
_cell_length_a 21.7793(15)
_cell_length_b 24.0089(15)
_cell_length_c 13.1613(8)
_cell_measurement_reflns_used 4250
_cell_measurement_temperature 298(2)
_cell_measurement_theta_max 26.656
_cell_measurement_theta_min 2.5425
_cell_volume 6797.2(8)
_computing_cell_refinement 'Bruker SAINT'
_computing_data_collection 'Bruker APEX2'
_computing_data_reduction 'Bruker SAINT'
_computing_molecular_graphics 'Bruker SHELXTL'
_computing_publication_material 'Bruker SHELXTL'
_computing_structure_refinement 'SHELXL-97 (Sheldrick, 1997)'
_computing_structure_solution 'SHELXS-97 (Sheldrick, 1990)'
_diffrn_ambient_temperature 298(2)
_diffrn_measured_fraction_theta_full 0.993
_diffrn_measured_fraction_theta_max 0.993
_diffrn_radiation_monochromator graphite
_diffrn_radiation_source 'fine-focus sealed tube'
_diffrn_radiation_type MoK\a
_diffrn_radiation_wavelength 0.71073
_diffrn_reflns_av_R_equivalents 0.0316
_diffrn_reflns_av_unetI/netI 0.0400
_diffrn_reflns_limit_h_max 22
_diffrn_reflns_limit_h_min -27
_diffrn_reflns_limit_k_max 22
_diffrn_reflns_limit_k_min -30
_diffrn_reflns_limit_l_max 16
_diffrn_reflns_limit_l_min -16
_diffrn_reflns_number 19978
_diffrn_reflns_theta_full 26.96
_diffrn_reflns_theta_max 26.96
_diffrn_reflns_theta_min 1.27
_exptl_absorpt_coefficient_mu 3.389
_exptl_absorpt_correction_T_max 0.689
_exptl_absorpt_correction_T_min 0.608
_exptl_absorpt_correction_type multi-scan
_exptl_absorpt_process_details 'SADABS, Sheldrick, 1996'
_exptl_crystal_colour yellow
_exptl_crystal_density_diffrn 2.918
_exptl_crystal_density_method 'not measured'
_exptl_crystal_description block
_exptl_crystal_F_000 5644
_exptl_crystal_size_max 0.15
_exptl_crystal_size_mid 0.13
_exptl_crystal_size_min 0.11
_refine_diff_density_max 1.790
_refine_diff_density_min -1.943
_refine_diff_density_rms 0.298
_refine_ls_extinction_method none
_refine_ls_goodness_of_fit_ref 1.041
_refine_ls_hydrogen_treatment constr
_refine_ls_matrix_type full
_refine_ls_number_parameters 532
_refine_ls_number_reflns 7339
_refine_ls_number_restraints 24
_refine_ls_restrained_S_all 1.053
_refine_ls_R_factor_all 0.0871
_refine_ls_R_factor_gt 0.0530
_refine_ls_shift/su_max 0.002
_refine_ls_shift/su_mean 0.000
_refine_ls_structure_factor_coef Fsqd
_refine_ls_weighting_details 'calc w=1/[\s^2^(Fo^2^)+(0.0756P)^2^+101.7325P] where P=(Fo^2^+2Fc^2^)/3'
_refine_ls_weighting_scheme calc
_refine_ls_wR_factor_gt 0.1391
_refine_ls_wR_factor_ref 0.1659
_reflns_number_gt 5007
_reflns_number_total 7394
_reflns_threshold_expression >2sigma(I)
_cod_data_source_file ic403153f_si_002.cif
_cod_data_source_block compound-2
_cod_depositor_comments 'Adding full bibliography for 4340340--4340342.cif.'
_cod_original_sg_symbol_H-M c2/c
_cod_database_code 4340341

loop_
_symmetry_equiv_pos_as_xyz
'x, y, z'
'-x, y, -z+1/2'
'x+1/2, y+1/2, z'
'-x+1/2, y+1/2, -z+1/2'
'-x, -y, -z'
'x, -y, z-1/2'
'-x+1/2, -y+1/2, -z'
'x+1/2, -y+1/2, z-1/2'

loop_
_atom_site_label
_atom_site_type_symbol
_atom_site_fract_x
_atom_site_fract_y
_atom_site_fract_z
_atom_site_U_iso_or_equiv
_atom_site_adp_type
_atom_site_occupancy
_atom_site_symmetry_multiplicity
_atom_site_calc_flag
_atom_site_refinement_flags
_atom_site_disorder_assembly
_atom_site_disorder_group
P1 P -0.2500 1.2500 -1.0000 0.0175(5) Uani 1 2 d S . .
Ag1 Ag -0.33585(4) 1.33512(3) -0.56178(7) 0.0518(2) Uani 1 1 d . . .
Mo1 Mo -0.36397(4) 1.17444(4) -0.88877(7) 0.0496(3) Uani 1 1 d . . .
N1 N -0.3611(3) 1.0966(3) -0.6168(6) 0.0321(16) Uani 1 1 d . A .
C1 C -0.3832(4) 1.2150(3) -0.5573(7) 0.037(2) Uani 1 1 d . . .
H1A H -0.3549 1.2092 -0.6024 0.045 Uiso 1 1 calc R . .
O1 O -0.2111(5) 1.2504(4) -1.0820(7) 0.022(2) Uani 0.50 1 d P . .
O1W O -0.4546(11) 1.3823(11) -0.6553(17) 0.281(14) Uani 1 1 d . . .
H1WA H -0.4831 1.3594 -0.6461 0.337 Uiso 1 1 d R . .
H1WB H -0.4427 1.3740 -0.7119 0.337 Uiso 1 1 d R . .
Mo2 Mo -0.24488(4) 1.25088(4) -0.73144(6) 0.0444(2) Uani 1 1 d . . .
C2 C -0.4171(4) 1.1702(3) -0.5292(6) 0.0251(16) Uani 1 1 d . . .
O2 O -0.2091(5) 1.3033(4) -0.9962(8) 0.023(2) Uani 0.50 1 d P . .
Ag2 Ag -0.26600(4) 1.11543(3) -0.66660(8) 0.0540(3) Uani 1 1 d . . .
N2 N -0.3707(4) 1.0428(3) -0.6371(6) 0.0367(17) Uani 1 1 d . . .
Mo3 Mo -0.24974(6) 1.39907(3) -0.99763(9) 0.0526(3) Uani 1 1 d . . .
C3 C -0.4599(4) 1.1793(4) -0.4640(8) 0.037(2) Uani 1 1 d . . .
H3A H -0.4834 1.1500 -0.4444 0.045 Uiso 1 1 calc R . .
O3 O -0.2076(5) 1.1990(4) -0.9965(8) 0.024(2) Uani 0.50 1 d P . .
N3 N -0.4213(3) 1.0303(3) -0.6009(6) 0.0348(17) Uani 1 1 d . A .
Mo4 Mo -0.13114(4) 1.17578(3) -0.84033(7) 0.0395(2) Uani 1 1 d . . .
C4 C -0.4674(4) 1.2325(4) -0.4284(8) 0.044(2) Uani 1 1 d . . .
H4A H -0.4964 1.2399 -0.3853 0.052 Uiso 1 1 calc R . .
O4 O -0.2077(4) 1.2490(4) -0.8910(7) 0.0173(19) Uani 0.50 1 d P . .
N4 N -0.4468(3) 1.0723(3) -0.5573(6) 0.0339(17) Uani 1 1 d . . .
Mo5 Mo -0.13133(4) 1.32313(4) -0.84008(8) 0.0466(2) Uani 1 1 d . . .
C5 C -0.4309(4) 1.2746(4) -0.4582(8) 0.039(2) Uani 1 1 d . . .
H5A H -0.4353 1.3102 -0.4326 0.046 Uiso 1 1 calc R . .
O5 O -0.3044(3) 1.1917(3) -0.7708(6) 0.056(2) Uani 1 1 d . A .
N5 N -0.3900(4) 1.2666(3) -0.5214(6) 0.0374(18) Uani 1 1 d . . .
Mo6 Mo -0.36535(5) 1.32369(4) -0.89030(7) 0.0521(3) Uani 1 1 d . . .
C6 C -0.4080(4) 1.1140(3) -0.5688(6) 0.0265(17) Uani 1 1 d . A .
O6 O -0.3080(4) 1.3018(3) -0.7710(6) 0.069(2) Uani 1 1 d . A .
N6 N -0.2885(4) 1.4046(3) -0.6168(6) 0.0369(17) Uani 1 1 d . . .
C7 C -0.3221(4) 1.4447(4) -0.6709(7) 0.038(2) Uani 1 1 d . . .
H7A H -0.3646 1.4459 -0.6691 0.046 Uiso 1 1 calc R . .
O7 O -0.1936(6) 1.3040(5) -0.7733(10) 0.0280(19) Uani 0.500(11) 1 d PU A 1
O7' O -0.1767(6) 1.3032(5) -0.7194(10) 0.0280(19) Uani 0.500(11) 1 d P A 2
N7 N -0.4001(3) 1.5162(3) -0.8119(6) 0.0403(18) Uani 1 1 d . . .
C8 C -0.2970(4) 1.4842(3) -0.7291(6) 0.0315(19) Uani 1 1 d . . .
O8 O -0.1831(4) 1.1941(3) -0.7479(8) 0.071(2) Uani 1 1 d U A .
N8 N -0.4164(4) 1.5566(3) -0.8795(6) 0.0390(18) Uani 1 1 d . . .
C9 C -0.2331(4) 1.4835(4) -0.7262(7) 0.040(2) Uani 1 1 d . . .
H9A H -0.2140 1.5098 -0.7628 0.048 Uiso 1 1 calc R . .
O9 O -0.3062(5) 1.1154(5) -0.9131(6) 0.094(4) Uani 1 1 d . . .
N9 N -0.3707(4) 1.5864(3) -0.9019(6) 0.0373(17) Uani 1 1 d . . .
C10 C -0.1978(4) 1.4433(4) -0.6682(8) 0.045(2) Uani 1 1 d . . .
H10A H -0.1549 1.4425 -0.6646 0.053 Uiso 1 1 calc R . .
O10 O -0.3944(4) 1.2474(3) -0.8879(7) 0.070(3) Uani 1 1 d . A .
N10 N -0.3200(3) 1.5657(3) -0.8474(5) 0.0301(15) Uani 1 1 d . . .
C11 C -0.2273(5) 1.4046(4) -0.6162(7) 0.036(2) Uani 1 1 d . . .
H11A H -0.2036 1.3772 -0.5788 0.044 Uiso 1 1 calc R . .
O11 O -0.3105(5) 1.3810(4) -0.9092(6) 0.063(3) Uani 0.806(15) 1 d P A 1
O11' O -0.281(2) 1.395(2) -0.968(3) 0.063(3) Uani 0.194(15) 1 d P A 2
C12 C -0.3382(4) 1.5222(3) -0.7932(7) 0.0307(18) Uani 1 1 d . . .
O12 O -0.1888(4) 1.3825(4) -0.8854(7) 0.077(3) Uani 1 1 d U A .
C13 C -0.4815(5) 1.5672(4) -0.9209(9) 0.049(3) Uani 1 1 d . . .
H13A H -0.4837 1.5933 -0.9777 0.059 Uiso 1 1 calc R . .
H13B H -0.5016 1.5843 -0.8680 0.059 Uiso 1 1 calc R . .
O13 O -0.0917(6) 1.2491(5) -0.8050(11) 0.030(2) Uani 0.503(13) 1 d PU A 1
O13' O -0.1095(6) 1.2523(5) -0.8542(11) 0.030(2) Uani 0.497(13) 1 d P A 2
C14 C -0.5159(4) 1.5143(4) -0.9581(9) 0.047(3) Uani 1 1 d . . .
H14A H -0.5586 1.5232 -0.9861 0.057 Uiso 1 1 calc R . .
H14B H -0.5161 1.4891 -0.9006 0.057 Uiso 1 1 calc R . .
O14 O -0.1839(4) 1.1177(4) -0.8923(5) 0.076(3) Uani 1 1 d . . .
C15 C -0.4507(5) 0.9751(4) -0.6123(8) 0.045(2) Uani 1 1 d . . .
H15A H -0.4630 0.9642 -0.5475 0.054 Uiso 1 1 calc R A .
H15B H -0.4207 0.9481 -0.6291 0.054 Uiso 1 1 calc R . .
O15 O -0.3947(5) 1.1688(5) -1.0308(6) 0.093(4) Uani 1 1 d . . .
C16 C -0.5074(5) 0.9748(4) -0.6959(8) 0.044(2) Uani 1 1 d . . .
H16A H -0.5321 0.9420 -0.6869 0.053 Uiso 1 1 calc R . .
H16B H -0.5325 1.0072 -0.6871 0.053 Uiso 1 1 calc R . .
O16 O -0.4162(4) 1.1386(4) -0.8372(8) 0.090(3) Uani 1 1 d . . .
O17 O -0.4187(5) 1.3564(5) -0.8381(9) 0.111(4) Uani 1 1 d . A .
O18 O -0.2520(5) 1.4676(3) -0.9937(6) 0.077(3) Uani 1 1 d . A .
O19 O -0.0763(3) 1.3582(3) -0.7666(5) 0.0523(19) Uani 1 1 d . A .
O20 O -0.1016(5) 1.1754(4) -0.9719(6) 0.082(3) Uani 1 1 d . . .
O21 O -0.0739(3) 1.1421(3) -0.7697(5) 0.0492(18) Uani 1 1 d . A .
O22 O -0.2428(4) 1.2495(3) -0.6057(5) 0.066(2) Uani 1 1 d . A .

loop_
_atom_site_aniso_label
_atom_site_aniso_U_11
_atom_site_aniso_U_22
_atom_site_aniso_U_33
_atom_site_aniso_U_23
_atom_site_aniso_U_13
_atom_site_aniso_U_12
P1 0.0180(12) 0.0146(12) 0.0199(12) -0.0024(10) 0.0025(10) -0.0009(10)
Ag1 0.0641(5) 0.0293(4) 0.0670(6) 0.0045(4) 0.0264(4) -0.0120(3)
Mo1 0.0373(5) 0.0774(7) 0.0336(5) 0.0153(4) 0.0035(4) -0.0236(4)
N1 0.036(4) 0.025(4) 0.037(4) -0.004(3) 0.012(3) -0.002(3)
C1 0.042(5) 0.027(5) 0.048(5) -0.001(4) 0.024(4) -0.007(4)
O1 0.020(5) 0.030(6) 0.016(5) 0.004(4) 0.006(4) 0.000(4)
O1W 0.22(2) 0.41(4) 0.21(2) -0.10(2) 0.038(19) -0.13(2)
Mo2 0.0508(5) 0.0567(6) 0.0290(4) -0.0023(4) 0.0163(4) -0.0058(4)
C2 0.026(4) 0.022(4) 0.029(4) -0.001(3) 0.008(3) 0.001(3)
O2 0.024(5) 0.014(5) 0.030(6) 0.003(4) -0.003(4) -0.009(4)
Ag2 0.0361(4) 0.0358(4) 0.0922(7) -0.0007(4) 0.0162(4) 0.0073(3)
N2 0.037(4) 0.033(4) 0.042(4) -0.005(3) 0.013(3) -0.004(3)
Mo3 0.0741(7) 0.0198(4) 0.0538(6) -0.0022(4) -0.0221(5) 0.0041(4)
C3 0.034(5) 0.029(5) 0.051(6) 0.002(4) 0.015(4) -0.002(4)
O3 0.032(6) 0.021(5) 0.022(5) 0.002(4) 0.008(5) -0.003(4)
N3 0.041(4) 0.020(3) 0.047(5) 0.000(3) 0.018(4) 0.001(3)
Mo4 0.0307(4) 0.0322(4) 0.0529(5) 0.0107(4) -0.0017(4) 0.0047(3)
C4 0.037(5) 0.041(5) 0.058(6) -0.011(5) 0.026(5) 0.001(4)
O4 0.020(5) 0.015(5) 0.017(5) -0.002(4) 0.005(4) -0.003(4)
N4 0.036(4) 0.022(3) 0.048(4) -0.003(3) 0.021(3) -0.002(3)
Mo5 0.0374(5) 0.0391(5) 0.0591(6) -0.0161(4) -0.0056(4) -0.0103(4)
C5 0.042(5) 0.023(4) 0.051(6) -0.003(4) 0.008(4) 0.002(4)
O5 0.050(4) 0.052(4) 0.058(5) 0.012(4) -0.020(4) -0.008(3)
N5 0.048(5) 0.023(4) 0.046(5) 0.003(3) 0.021(4) -0.002(3)
Mo6 0.0492(6) 0.0750(7) 0.0353(5) -0.0011(4) 0.0164(4) 0.0269(5)
C6 0.024(4) 0.023(4) 0.032(4) 0.001(3) 0.004(3) -0.002(3)
O6 0.081(6) 0.056(5) 0.058(5) 0.008(4) -0.027(4) 0.000(4)
N6 0.046(5) 0.028(4) 0.040(4) -0.002(3) 0.017(4) -0.005(3)
C7 0.033(5) 0.032(5) 0.052(6) -0.001(4) 0.016(4) 0.003(4)
O7 0.034(4) 0.027(3) 0.021(4) -0.005(4) -0.002(3) -0.001(3)
O7' 0.034(4) 0.027(3) 0.021(4) -0.005(4) -0.002(3) -0.001(3)
N7 0.029(4) 0.036(4) 0.055(5) 0.001(4) 0.005(4) -0.001(3)
C8 0.038(5) 0.025(4) 0.031(4) -0.004(3) 0.004(4) -0.008(3)
O8 0.061(4) 0.052(4) 0.109(5) -0.003(3) 0.043(4) -0.005(3)
N8 0.036(4) 0.028(4) 0.049(5) -0.006(3) -0.007(4) 0.000(3)
C9 0.044(5) 0.036(5) 0.041(5) 0.014(4) 0.011(4) -0.005(4)
O9 0.083(7) 0.151(10) 0.040(5) -0.017(5) -0.019(4) 0.055(6)
N9 0.037(4) 0.027(4) 0.046(5) -0.005(3) 0.005(4) -0.005(3)
C10 0.027(5) 0.055(6) 0.051(6) 0.010(5) 0.005(4) -0.003(4)
O10 0.068(6) 0.071(6) 0.060(5) 0.010(4) -0.025(4) 0.011(4)
N10 0.033(4) 0.021(3) 0.036(4) 0.000(3) 0.005(3) -0.001(3)
C11 0.046(5) 0.032(5) 0.028(4) -0.001(4) -0.004(4) 0.003(4)
O11 0.073(7) 0.088(7) 0.022(4) 0.007(4) -0.008(4) -0.043(5)
O11' 0.073(7) 0.088(7) 0.022(4) 0.007(4) -0.008(4) -0.043(5)
C12 0.035(5) 0.024(4) 0.034(4) -0.006(3) 0.007(4) -0.005(3)
O12 0.081(4) 0.091(4) 0.057(4) -0.006(3) 0.001(3) 0.027(4)
C13 0.036(5) 0.045(6) 0.061(7) -0.014(5) -0.006(5) 0.004(4)
O13 0.030(4) 0.030(3) 0.030(4) 0.004(4) 0.004(3) -0.003(3)
O13' 0.030(4) 0.030(3) 0.030(4) 0.004(4) 0.004(3) -0.003(3)
C14 0.030(5) 0.042(5) 0.067(7) -0.016(5) -0.001(5) -0.001(4)
O14 0.094(6) 0.098(7) 0.027(4) 0.016(4) -0.016(4) -0.063(5)
C15 0.060(6) 0.019(4) 0.058(6) -0.002(4) 0.020(5) 0.002(4)
O15 0.085(7) 0.153(10) 0.033(4) -0.007(5) -0.018(4) 0.066(6)
C16 0.047(6) 0.030(5) 0.060(6) -0.011(4) 0.022(5) -0.007(4)
O16 0.045(5) 0.125(8) 0.096(7) 0.062(6) -0.002(5) -0.040(5)
O17 0.062(6) 0.152(10) 0.124(9) -0.045(8) 0.025(6) 0.054(7)
O18 0.125(8) 0.023(4) 0.076(6) -0.006(4) -0.004(6) -0.005(4)
O19 0.059(5) 0.042(4) 0.047(4) 0.004(3) -0.020(3) -0.022(3)
O20 0.090(7) 0.112(7) 0.036(4) 0.016(4) -0.010(4) -0.057(6)
O21 0.036(4) 0.071(5) 0.040(4) 0.016(3) 0.003(3) 0.011(3)
O22 0.080(6) 0.090(6) 0.025(3) 0.003(4) -0.004(4) 0.002(5)

loop_
_atom_type_symbol
_atom_type_description
_atom_type_scat_dispersion_real
_atom_type_scat_dispersion_imag
_atom_type_scat_source
C C 0.0033 0.0016 'International Tables Vol C Tables 4.2.6.8 and 6.1.1.4'
H H 0.0000 0.0000 'International Tables Vol C Tables 4.2.6.8 and 6.1.1.4'
N N 0.0061 0.0033 'International Tables Vol C Tables 4.2.6.8 and 6.1.1.4'
O O 0.0106 0.0060 'International Tables Vol C Tables 4.2.6.8 and 6.1.1.4'
P P 0.1023 0.0942 'International Tables Vol C Tables 4.2.6.8 and 6.1.1.4'
Mo Mo -1.6832 0.6857 'International Tables Vol C Tables 4.2.6.8 and 6.1.1.4'
Ag Ag -0.8971 1.1015 'International Tables Vol C Tables 4.2.6.8 and 6.1.1.4'

loop_
_geom_angle_atom_site_label_1
_geom_angle_atom_site_label_2
_geom_angle_atom_site_label_3
_geom_angle
_geom_angle_site_symmetry_1
_geom_angle_site_symmetry_3
O1 P1 O1 179.998(2) 7_473 .
O1 P1 O3 67.2(5) 7_473 7_473
O1 P1 O3 112.8(5) . 7_473
O1 P1 O3 112.8(5) 7_473 .
O1 P1 O3 67.2(5) . .
O3 P1 O3 180.0(8) 7_473 .
O1 P1 O2 68.0(6) 7_473 7_473
O1 P1 O2 112.0(6) . 7_473
O3 P1 O2 108.5(6) 7_473 7_473
O3 P1 O2 71.5(6) . 7_473
O1 P1 O2 112.0(6) 7_473 .
O1 P1 O2 68.0(6) . .
O3 P1 O2 71.5(6) 7_473 .
O3 P1 O2 108.5(6) . .
O2 P1 O2 179.999(2) 7_473 .
O1 P1 O4 69.9(5) 7_473 .
O1 P1 O4 110.1(5) . .
O3 P1 O4 107.6(5) 7_473 .
O3 P1 O4 72.4(5) . .
O2 P1 O4 105.5(5) 7_473 .
O2 P1 O4 74.5(5) . .
O1 P1 O4 110.1(5) 7_473 7_473
O1 P1 O4 69.9(5) . 7_473
O3 P1 O4 72.4(5) 7_473 7_473
O3 P1 O4 107.6(5) . 7_473
O2 P1 O4 74.5(5) 7_473 7_473
O2 P1 O4 105.5(5) . 7_473
O4 P1 O4 179.998(2) . 7_473
N5 Ag1 N6 174.0(3) . .
O16 Mo1 O10 102.6(5) . .
O16 Mo1 O15 102.1(5) . .
O10 Mo1 O15 90.1(4) . .
O16 Mo1 O5 101.7(4) . .
O10 Mo1 O5 89.3(3) . .
O15 Mo1 O5 155.8(4) . .
O16 Mo1 O9 101.0(6) . .
O10 Mo1 O9 156.4(5) . .
O15 Mo1 O9 85.6(4) . .
O5 Mo1 O9 85.3(4) . .
O16 Mo1 O2 158.8(5) . 7_473
O10 Mo1 O2 93.8(4) . 7_473
O15 Mo1 O2 64.1(4) . 7_473
O5 Mo1 O2 91.8(3) . 7_473
O9 Mo1 O2 63.5(4) . 7_473
O16 Mo1 O1 160.9(5) . 7_473
O10 Mo1 O1 64.4(4) . 7_473
O15 Mo1 O1 92.2(5) . 7_473
O5 Mo1 O1 65.9(3) . 7_473
O9 Mo1 O1 92.6(4) . 7_473
O2 Mo1 O1 40.2(3) 7_473 7_473
N2 N1 C6 106.8(7) . .
N2 N1 Ag2 104.6(5) . .
C6 N1 Ag2 148.2(6) . .
N5 C1 C2 122.0(8) . .
P1 O1 O3 58.0(5) . .
P1 O1 O2 58.3(5) . .
O3 O1 O2 96.5(7) . .
P1 O1 O4 58.0(5) . 7_473
O3 O1 O4 94.7(7) . 7_473
O2 O1 O4 92.8(7) . 7_473
P1 O1 Mo2 123.0(6) . 7_473
O3 O1 Mo2 128.8(6) . 7_473
O2 O1 Mo2 129.1(6) . 7_473
O4 O1 Mo2 65.1(4) 7_473 7_473
P1 O1 Mo6 125.1(5) . 7_473
O3 O1 Mo6 67.0(5) . 7_473
O2 O1 Mo6 133.0(6) . 7_473
O4 O1 Mo6 130.6(6) 7_473 7_473
Mo2 O1 Mo6 90.5(3) 7_473 7_473
P1 O1 Mo1 125.6(6) . 7_473
O3 O1 Mo1 132.6(6) . 7_473
O2 O1 Mo1 67.2(5) . 7_473
O4 O1 Mo1 128.8(6) 7_473 7_473
Mo2 O1 Mo1 91.0(3) 7_473 7_473
Mo6 O1 Mo1 91.4(3) 7_473 7_473
O22 Mo2 O7 113.1(5) . .
O22 Mo2 O6 101.4(4) . .
O7 Mo2 O6 85.3(5) . .
O22 Mo2 O7' 91.8(5) . .
O7 Mo2 O7' 22.7(4) . .
O6 Mo2 O7' 97.0(4) . .
O22 Mo2 O5 99.5(4) . .
O7 Mo2 O5 147.3(5) . .
O6 Mo2 O5 88.4(4) . .
O7' Mo2 O5 166.3(5) . .
O22 Mo2 O8 100.8(4) . .
O7 Mo2 O8 89.4(5) . .
O6 Mo2 O8 157.5(4) . .
O7' Mo2 O8 85.9(4) . .
O5 Mo2 O8 84.4(3) . .
O22 Mo2 O4 158.6(4) . .
O7 Mo2 O4 55.8(4) . .
O6 Mo2 O4 96.0(4) . .
O7' Mo2 O4 73.7(4) . .
O5 Mo2 O4 93.3(3) . .
O8 Mo2 O4 63.3(4) . .
O22 Mo2 O1 159.1(4) . 7_473
O7 Mo2 O1 82.6(5) . 7_473
O6 Mo2 O1 65.0(4) . 7_473
O7' Mo2 O1 105.1(4) . 7_473
O5 Mo2 O1 65.8(3) . 7_473
O8 Mo2 O1 92.7(4) . 7_473
O4 Mo2 O1 42.1(3) . 7_473
C3 C2 C1 118.8(7) . .
C3 C2 C6 120.5(7) . .
C1 C2 C6 120.7(7) . .
P1 O2 O1 53.6(4) . .
P1 O2 O3 53.6(4) . 7_473
O1 O2 O3 91.2(6) . 7_473
P1 O2 Mo1 126.2(6) . 7_473
O1 O2 Mo1 72.5(5) . 7_473
O3 O2 Mo1 136.8(6) 7_473 7_473
P1 O2 Mo3 124.4(6) . .
O1 O2 Mo3 136.3(6) . .
O3 O2 Mo3 70.8(5) 7_473 .
Mo1 O2 Mo3 93.5(3) 7_473 .
P1 O2 Mo5 119.6(5) . .
O1 O2 Mo5 129.4(6) . .
O3 O2 Mo5 126.7(6) 7_473 .
Mo1 O2 Mo5 92.6(3) 7_473 .
Mo3 O2 Mo5 91.5(3) . .
N10 Ag2 N1 131.1(3) 4_443 .
N10 Ag2 O5 133.5(3) 4_443 .
N1 Ag2 O5 93.7(3) . .
N3 N2 N1 105.4(7) . .
O11' Mo3 O18 94(3) . .
O11' Mo3 O9 159(3) . 7_473
O18 Mo3 O9 103.5(5) . 7_473
O11' Mo3 O12 98(3) . .
O18 Mo3 O12 102.0(4) . .
O9 Mo3 O12 90.3(4) 7_473 .
O11' Mo3 O14 76(3) . 7_473
O18 Mo3 O14 102.1(4) . 7_473
O9 Mo3 O14 88.5(4) 7_473 7_473
O12 Mo3 O14 155.4(4) . 7_473
O11' Mo3 O11 12(3) . .
O18 Mo3 O11 100.2(5) . .
O9 Mo3 O11 156.2(5) 7_473 .
O12 Mo3 O11 86.9(4) . .
O14 Mo3 O11 84.4(4) 7_473 .
O11' Mo3 O2 102(4) . .
O18 Mo3 O2 160.9(4) . .
O9 Mo3 O2 63.8(4) 7_473 .
O12 Mo3 O2 65.5(4) . .
O14 Mo3 O2 92.2(4) 7_473 .
O11 Mo3 O2 93.7(4) . .
C4 C3 C2 119.0(8) . .
P1 O3 O1 54.7(5) . .
P1 O3 O2 54.9(5) . 7_473
O1 O3 O2 92.8(7) . 7_473
P1 O3 Mo6 128.1(5) . 7_473
O1 O3 Mo6 73.4(5) . 7_473
O2 O3 Mo6 135.8(6) 7_473 7_473
P1 O3 Mo4 121.6(5) . .
O1 O3 Mo4 132.6(7) . .
O2 O3 Mo4 124.9(6) 7_473 .
Mo6 O3 Mo4 92.3(4) 7_473 .
N2 N3 N4 114.8(7) . .
N2 N3 C15 123.3(7) . .
N4 N3 C15 121.7(7) . .
O21 Mo4 O8 103.6(4) . .
O21 Mo4 O14 102.0(4) . .
O8 Mo4 O14 90.8(4) . .
O21 Mo4 O13' 110.4(5) . .
O8 Mo4 O13' 91.1(5) . .
O14 Mo4 O13' 146.0(5) . .
O21 Mo4 O20 100.0(4) . .
O8 Mo4 O20 156.3(4) . .
O14 Mo4 O20 86.6(3) . .
O13' Mo4 O20 78.4(5) . .
O21 Mo4 O13 92.4(5) . .
O8 Mo4 O13 85.5(5) . .
O14 Mo4 O13 165.6(5) . .
O13' Mo4 O13 20.8(4) . .
O20 Mo4 O13 91.3(5) . .
O21 Mo4 O4 158.7(3) . .
O8 Mo4 O4 62.9(4) . .
O14 Mo4 O4 94.8(4) . .
O13' Mo4 O4 56.6(5) . .
O20 Mo4 O4 93.9(4) . .
O13 Mo4 O4 71.1(5) . .
O21 Mo4 O3 157.4(4) . .
O8 Mo4 O3 95.2(4) . .
O14 Mo4 O3 64.7(3) . .
O13' Mo4 O3 81.3(5) . .
O20 Mo4 O3 62.5(4) . .
O13 Mo4 O3 101.7(5) . .
O4 Mo4 O3 43.6(3) . .
C3 C4 C5 118.5(9) . .
P1 O4 O1 52.2(4) . 7_473
P1 O4 Mo2 125.0(5) . .
O1 O4 Mo2 72.8(5) 7_473 .
P1 O4 Mo4 122.3(5) . .
O1 O4 Mo4 133.3(6) 7_473 .
Mo2 O4 Mo4 94.9(3) . .
P1 O4 Mo5 120.7(5) . .
O1 O4 Mo5 132.0(6) 7_473 .
Mo2 O4 Mo5 93.2(3) . .
Mo4 O4 Mo5 92.5(3) . .
N3 N4 C6 101.9(7) . .
O19 Mo5 O13' 111.5(5) . .
O19 Mo5 O7 112.4(5) . .
O13' Mo5 O7 92.3(6) . .
O19 Mo5 O15 100.5(4) . 7_473
O13' Mo5 O15 83.2(5) . 7_473
O7 Mo5 O15 145.9(5) . 7_473
O19 Mo5 O12 100.4(4) . .
O13' Mo5 O12 147.5(6) . .
O7 Mo5 O12 80.6(5) . .
O15 Mo5 O12 85.3(4) 7_473 .
O19 Mo5 O13 94.0(5) . .
O13' Mo5 O13 20.5(4) . .
O7 Mo5 O13 89.5(5) . .
O15 Mo5 O13 96.9(5) 7_473 .
O12 Mo5 O13 164.8(5) . .
O19 Mo5 O7' 93.4(4) . .
O13' Mo5 O7' 91.5(5) . .
O7 Mo5 O7' 20.9(4) . .
O15 Mo5 O7' 166.0(5) 7_473 .
O12 Mo5 O7' 92.5(5) . .
O13 Mo5 O7' 81.7(5) . .
O19 Mo5 O4 158.3(3) . .
O13' Mo5 O4 57.4(5) . .
O7 Mo5 O4 54.1(4) . .
O15 Mo5 O4 96.6(4) 7_473 .
O12 Mo5 O4 94.2(4) . .
O13 Mo5 O4 70.6(4) . .
O7' Mo5 O4 69.8(4) . .
O19 Mo5 O2 156.6(3) . .
O13' Mo5 O2 83.7(5) . .
O7 Mo5 O2 83.5(5) . .
O15 Mo5 O2 62.5(4) 7_473 .
O12 Mo5 O2 64.1(4) . .
O13 Mo5 O2 103.6(5) . .
O7' Mo5 O2 104.2(4) . .
O4 Mo5 O2 45.1(3) . .
N5 C5 C4 123.2(8) . .
Mo1 O5 Mo2 135.9(4) . .
Mo1 O5 Ag2 116.0(3) . .
Mo2 O5 Ag2 104.6(3) . .
C5 N5 C1 118.5(8) . .
C5 N5 Ag1 119.8(6) . .
C1 N5 Ag1 121.8(6) . .
O17 Mo6 O20 102.3(5) . 7_473
O17 Mo6 O11 102.3(6) . .
O20 Mo6 O11 91.1(3) 7_473 .
O17 Mo6 O6 101.6(5) . .
O20 Mo6 O6 155.7(5) 7_473 .
O11 Mo6 O6 87.9(4) . .
O17 Mo6 O10 101.0(6) . .
O20 Mo6 O10 87.1(4) 7_473 .
O11 Mo6 O10 156.5(5) . .
O6 Mo6 O10 84.3(3) . .
O17 Mo6 O3 161.5(5) . 7_473
O20 Mo6 O3 65.7(4) 7_473 7_473
O11 Mo6 O3 65.5(4) . 7_473
O6 Mo6 O3 92.1(4) . 7_473
O10 Mo6 O3 92.6(4) . 7_473
O17 Mo6 O1 158.9(5) . 7_473
O20 Mo6 O1 91.8(4) 7_473 7_473
O11 Mo6 O1 92.9(4) . 7_473
O6 Mo6 O1 64.0(4) . 7_473
O10 Mo6 O1 63.8(4) . 7_473
O3 Mo6 O1 39.6(3) 7_473 7_473
N4 C6 N1 111.2(7) . .
N4 C6 C2 121.6(7) . .
N1 C6 C2 127.2(7) . .
Mo2 O6 Mo6 140.3(5) . .
C11 N6 C7 117.7(8) . .
C11 N6 Ag1 122.1(6) . .
C7 N6 Ag1 119.1(6) . .
N6 C7 C8 123.8(8) . .
Mo5 O7 Mo2 150.5(7) . .
Mo2 O7' Mo5 123.0(6) . .
N8 N7 C12 101.7(7) . .
C7 C8 C9 117.2(8) . .
C7 C8 C12 119.4(8) . .
C9 C8 C12 123.3(8) . .
Mo4 O8 Mo2 138.3(5) . .
N9 N8 N7 115.0(7) . .
N9 N8 C13 123.6(8) . .
N7 N8 C13 121.4(8) . .
C10 C9 C8 119.4(8) . .
Mo3 O9 Mo1 138.1(6) 7_473 .
N8 N9 N10 105.9(7) . .
C11 C10 C9 119.0(9) . .
Mo1 O10 Mo6 140.0(5) . .
N9 N10 C12 106.8(7) . .
N9 N10 Ag2 118.0(5) . 4_453
C12 N10 Ag2 133.3(6) . 4_453
N6 C11 C10 122.9(8) . .
Mo6 O11 Mo3 139.0(6) . .
N7 C12 N10 110.6(8) . .
N7 C12 C8 123.6(8) . .
N10 C12 C8 125.7(8) . .
Mo3 O12 Mo5 138.4(5) . .
N8 C13 C14 112.1(8) . .
Mo4 O13 Mo5 125.5(7) . .
Mo5 O13' Mo4 146.4(8) . .
C13 C14 C14 110.4(11) . 5_483
Mo4 O14 Mo3 141.2(5) . 7_473
N3 C15 C16 111.8(8) . .
Mo5 O15 Mo1 140.8(6) 7_473 .
C16 C16 C15 114.5(10) 2_453 .
Mo6 O20 Mo4 138.1(6) 7_473 .

loop_
_geom_bond_atom_site_label_1
_geom_bond_atom_site_label_2
_geom_bond_distance
_geom_bond_site_symmetry_2
P1 O1 1.472(10) 7_473
P1 O1 1.472(10) .
P1 O3 1.530(11) 7_473
P1 O3 1.530(11) .
P1 O2 1.556(9) 7_473
P1 O2 1.556(9) .
P1 O4 1.580(9) .
P1 O4 1.580(9) 7_473
Ag1 N5 2.139(7) .
Ag1 N6 2.146(7) .
Mo1 O16 1.655(7) .
Mo1 O10 1.875(8) .
Mo1 O15 1.889(8) .
Mo1 O5 1.906(7) .
Mo1 O9 1.954(9) .
Mo1 O2 2.421(11) 7_473
Mo1 O1 2.505(10) 7_473
N1 N2 1.331(10) .
N1 C6 1.348(11) .
N1 Ag2 2.312(7) .
C1 N5 1.342(11) .
C1 C2 1.389(11) .
O1 O3 1.663(14) .
O1 O2 1.696(14) .
O1 O4 1.750(14) 7_473
O1 Mo2 2.493(10) 7_473
O1 Mo6 2.502(10) 7_473
O1 Mo1 2.505(10) 7_473
Mo2 O22 1.649(7) .
Mo2 O7 1.836(12) .
Mo2 O6 1.852(8) .
Mo2 O7' 1.931(12) .
Mo2 O5 1.939(7) .
Mo2 O8 1.950(8) .
Mo2 O4 2.366(10) .
Mo2 O1 2.493(10) 7_473
C2 C3 1.380(12) .
C2 C6 1.470(11) .
O2 O3 1.803(15) 7_473
O2 Mo1 2.421(11) 7_473
O2 Mo3 2.462(10) .
O2 Mo5 2.496(10) .
Ag2 N10 2.205(7) 4_443
Ag2 O5 2.361(7) .
N2 N3 1.302(10) .
Mo3 O11' 0.85(5) .
Mo3 O18 1.648(7) .
Mo3 O9 1.853(10) 7_473
Mo3 O12 1.868(9) .
Mo3 O14 1.922(7) 7_473
Mo3 O11 1.944(10) .
C3 C4 1.380(12) .
O3 O2 1.803(15) 7_473
O3 Mo6 2.404(11) 7_473
O3 Mo4 2.498(10) .
N3 N4 1.325(9) .
N3 C15 1.469(11) .
Mo4 O21 1.646(6) .
Mo4 O8 1.840(8) .
Mo4 O14 1.868(7) .
Mo4 O13' 1.912(13) .
Mo4 O20 1.940(9) .
Mo4 O13 1.983(13) .
Mo4 O4 2.442(10) .
C4 C5 1.379(13) .
O4 O1 1.750(14) 7_473
O4 Mo5 2.456(9) .
N4 C6 1.334(10) .
Mo5 O19 1.649(6) .
Mo5 O13' 1.784(13) .
Mo5 O7 1.787(12) .
Mo5 O15 1.883(10) 7_473
Mo5 O12 1.929(9) .
Mo5 O13 1.997(13) .
Mo5 O7' 2.054(13) .
C5 N5 1.325(12) .
Mo6 O17 1.640(8) .
Mo6 O20 1.844(7) 7_473
Mo6 O11 1.864(9) .
Mo6 O6 1.920(7) .
Mo6 O10 1.939(9) .
Mo6 O3 2.404(11) 7_473
Mo6 O1 2.502(10) 7_473
N6 C11 1.331(12) .
N6 C7 1.342(12) .
C7 C8 1.384(12) .
N7 N8 1.325(10) .
N7 C12 1.339(11) .
C8 C9 1.388(13) .
C8 C12 1.452(12) .
N8 N9 1.297(11) .
N8 C13 1.459(12) .
C9 C10 1.386(13) .
O9 Mo3 1.854(10) 7_473
N9 N10 1.316(10) .
C10 C11 1.373(13) .
N10 C12 1.359(11) .
N10 Ag2 2.205(7) 4_453
C13 C14 1.516(13) .
C14 C14 1.55(2) 5_483
O14 Mo3 1.922(7) 7_473
C15 C16 1.520(15) .
O15 Mo5 1.883(10) 7_473
C16 C16 1.509(19) 2_453
O20 Mo6 1.844(7) 7_473
